data_7707710
loop_
_publ_author_name
'Basak, Dipmalya'
'Mart\'i, Emma Reginc\'os'
'Murrie, Mark'
'Nemec, Ivan'
'Ray, Debashis'

_publ_section_title
;
 Solvent-induced structural transformation from heptanuclear to
 decanuclear [Co-Ln] coordination clusters: trapping of unique
 counteranion and understanding of aggregation pathways.
;
_journal_issue 27
_journal_name_full 'Dalton transactions (Cambridge, England : 2003)'
_journal_page_first 9574
_journal_page_last 9588
_journal_paper_doi 10.1039/d1dt01278a
_journal_volume 50
_journal_year 2021
_chemical_formula_moiety 'C86 H136 Co7 Dy3 N4 O38'
_chemical_formula_sum 'C86 H136 Co7 Dy3 N4 O38'
_chemical_formula_weight 2734.01
_space_group_crystal_system monoclinic
_space_group_IT_number 15
_space_group_name_Hall '-C 2yc'
_space_group_name_H-M_alt 'C 1 2/c 1'
_atom_sites_solution_hydrogens mixed
_audit_creation_method SHELXL-2014/7
_audit_update_record
;
2021-02-07 deposited with the CCDC.	2021-06-07 downloaded from the CCDC.
;
_cell_angle_alpha 90
_cell_angle_beta 108.441(3)
_cell_angle_gamma 90
_cell_formula_units_Z 4
_cell_length_a 18.1864(11)
_cell_length_b 38.561(2)
_cell_length_c 18.5641(11)
_cell_measurement_reflns_used 47139
_cell_measurement_temperature 300(2)
_cell_measurement_theta_max 25.209
_cell_measurement_theta_min 2.893
_cell_volume 12350.2(12)
_computing_cell_refinement 'Bruker SMART'
_computing_data_collection 'Bruker SMART'
_computing_data_reduction 'Bruker SAINT'
_computing_molecular_graphics Diamond
_computing_publication_material 'SHELXL-2014/7 (Sheldrick, 2014)'
_computing_structure_refinement 'SHELXL-2014/7 (Sheldrick, 2014)'
_computing_structure_solution 'SHELXS-2014/7 (Sheldrick, 2014)'
_diffrn_ambient_temperature 300.0
_diffrn_measured_fraction_theta_full 0.987
_diffrn_measured_fraction_theta_max 0.987
_diffrn_measurement_device_type 'CCD area detector'
_diffrn_measurement_method 'phi and omega scans'
_diffrn_radiation_type MoK\a
_diffrn_radiation_wavelength 0.71073
_diffrn_reflns_av_R_equivalents 0.0844
_diffrn_reflns_av_unetI/netI 0.0732
_diffrn_reflns_Laue_measured_fraction_full 0.987
_diffrn_reflns_Laue_measured_fraction_max 0.987
_diffrn_reflns_limit_h_max 21
_diffrn_reflns_limit_h_min -20
_diffrn_reflns_limit_k_max 45
_diffrn_reflns_limit_k_min -46
_diffrn_reflns_limit_l_max 22
_diffrn_reflns_limit_l_min -19
_diffrn_reflns_number 47139
_diffrn_reflns_point_group_measured_fraction_full 0.987
_diffrn_reflns_point_group_measured_fraction_max 0.987
_diffrn_reflns_theta_full 25.209
_diffrn_reflns_theta_max 25.209
_diffrn_reflns_theta_min 2.893
_diffrn_source 'fine-focus sealed tube'
_diffrn_standards_number 0
_exptl_absorpt_coefficient_mu 2.774
_exptl_absorpt_correction_T_max 0.678
_exptl_absorpt_correction_T_min 0.648
_exptl_absorpt_correction_type multi-scan
_exptl_absorpt_process_details 'SADABS (Sheldrick, 1997)'
_exptl_crystal_colour Red
_exptl_crystal_density_diffrn 1.470
_exptl_crystal_description Block
_exptl_crystal_F_000 5484
_exptl_crystal_size_max 0.16
_exptl_crystal_size_mid 0.15
_exptl_crystal_size_min 0.14
_refine_diff_density_max 2.088
_refine_diff_density_min -1.940
_refine_diff_density_rms 0.151
_refine_ls_extinction_method none
_refine_ls_goodness_of_fit_ref 1.038
_refine_ls_hydrogen_treatment mixed
_refine_ls_matrix_type full
_refine_ls_number_parameters 647
_refine_ls_number_reflns 10999
_refine_ls_number_restraints 488
_refine_ls_restrained_S_all 1.038
_refine_ls_R_factor_all 0.1654
_refine_ls_R_factor_gt 0.0892
_refine_ls_shift/su_max 0.001
_refine_ls_shift/su_mean 0.000
_refine_ls_structure_factor_coef Fsqd
_refine_ls_weighting_details 'w=1/[\s^2^(Fo^2^)+(0.1240P)^2^+266.5813P] where P=(Fo^2^+2Fc^2^)/3'
_refine_ls_weighting_scheme calc
_refine_ls_wR_factor_gt 0.2314
_refine_ls_wR_factor_ref 0.3104
_reflns_Friedel_coverage 0.000
_reflns_number_gt 5523
_reflns_number_total 10999
_reflns_threshold_expression 'I > 2\s(I)'
_cod_data_source_file d1dt01278a2.cif
_cod_data_source_block Complex5
_cod_depositor_comments 'Adding full bibliography for 7707708--7707712.cif.'
_cod_original_cell_volume 12350.3(13)
_cod_database_code 7707710
_shelx_shelxl_version_number 2014/7
_shelx_space_group_comment
;
The symmetry employed for this shelxl refinement is uniquely defined
by the following loop, which should always be used as a source of
symmetry information in preference to the above space-group names.
They are only intended as comments.
;
_olex2_submission_special_instructions 'No special instructions were received'

loop_
_space_group_symop_operation_xyz
'x, y, z'
'-x, y, -z+1/2'
'x+1/2, y+1/2, z'
'-x+1/2, y+1/2, -z+1/2'
'-x, -y, -z'
'x, -y, z-1/2'
'-x+1/2, -y+1/2, -z'
'x+1/2, -y+1/2, z-1/2'

loop_
_atom_site_label
_atom_site_type_symbol
_atom_site_fract_x
_atom_site_fract_y
_atom_site_fract_z
_atom_site_U_iso_or_equiv
_atom_site_adp_type
_atom_site_occupancy
_atom_site_site_symmetry_order
_atom_site_calc_flag
_atom_site_refinement_flags_posn
_atom_site_refinement_flags_adp
_atom_site_refinement_flags_occupancy
_atom_site_disorder_assembly
_atom_site_disorder_group
Dy1 Dy 0.37121(5) 0.64292(2) 0.32289(4) 0.0820(3) Uani 1 1 d D . . . .
Dy2 Dy 0.5000 0.73469(4) 0.2500 0.1213(6) Uani 1 2 d DS T P . .
Co3 Co 0.5000 0.60108(7) 0.2500 0.0645(7) Uani 1 2 d S T P . .
Co2 Co 0.40016(12) 0.55679(5) 0.30960(10) 0.0680(5) Uani 1 1 d D . . . .
Co1 Co 0.53944(12) 0.60044(5) 0.42083(11) 0.0721(6) Uani 1 1 d D . . . .
Co4 Co 0.33440(17) 0.70694(7) 0.20278(14) 0.1016(8) Uani 1 1 d D . . . .
O1 O 0.3973(6) 0.5269(3) 0.2289(5) 0.071(2) Uani 1 1 d . . . . .
O15 O 0.5081(5) 0.5646(2) 0.3306(5) 0.067(2) Uani 1 1 d D . . . .
O16 O 0.3905(6) 0.5965(2) 0.2434(5) 0.069(2) Uani 1 1 d D . . . .
O2 O 0.4146(6) 0.5889(3) 0.3914(5) 0.071(2) Uani 1 1 d . . . . .
O5 O 0.5339(7) 0.6292(3) 0.5104(6) 0.089(3) Uani 1 1 d . . . . .
O14 O 0.6576(6) 0.5984(3) 0.4306(6) 0.088(3) Uani 1 1 d . . . . .
O17 O 0.5031(6) 0.6344(3) 0.3328(6) 0.077(3) Uani 1 1 d D . . . .
O13 O 0.6159(6) 0.5607(3) 0.4955(6) 0.086(3) Uani 1 1 d . . . . .
O4 O 0.3077(7) 0.6596(3) 0.2011(6) 0.090(3) Uani 1 1 d . . . . .
O7 O 0.2896(6) 0.5521(3) 0.2857(6) 0.080(3) Uani 1 1 d . . . . .
O8 O 0.2617(7) 0.6074(3) 0.3017(7) 0.095(3) Uani 1 1 d . . . . .
O18 O 0.4129(7) 0.7001(3) 0.2985(6) 0.092(3) Uani 1 1 d D . . . .
N1 N 0.4117(7) 0.5218(3) 0.3821(6) 0.069(3) Uani 1 1 d . . . . .
O19 O 0.4165(7) 0.6968(3) 0.1641(7) 0.101(4) Uani 1 1 d D . . . .
O6 O 0.4284(7) 0.6584(3) 0.4483(7) 0.099(3) Uani 1 1 d . . . . .
O9 O 0.2787(8) 0.6823(3) 0.3390(7) 0.104(4) Uani 1 1 d . . . . .
O10 O 0.2585(8) 0.7206(3) 0.2459(7) 0.109(4) Uani 1 1 d . . . . .
O3 O 0.3660(9) 0.7535(4) 0.2056(8) 0.124(4) Uani 1 1 d . . . . .
C20 C 0.6710(10) 0.5736(5) 0.4759(9) 0.080(4) Uani 1 1 d . . . . .
C7 C 0.4014(9) 0.4894(4) 0.3682(9) 0.077(4) Uani 1 1 d . . . . .
H7 H 0.4032 0.4749 0.4087 0.092 Uiso 1 1 calc R . . . .
C2 C 0.3896(10) 0.4933(4) 0.2305(9) 0.080(4) Uani 1 1 d . . . . .
C10 C 0.2449(10) 0.5774(5) 0.2890(9) 0.081(4) Uani 1 1 d . . . . .
C9 C 0.3926(9) 0.5718(4) 0.4499(8) 0.079(4) Uani 1 1 d . . . . .
H9A H 0.3366 0.5706 0.4363 0.095 Uiso 1 1 calc R . . . .
H9B H 0.4125 0.5843 0.4974 0.095 Uiso 1 1 calc R . . . .
C15 C 0.4812(11) 0.6504(4) 0.5076(9) 0.082(4) Uani 1 1 d . . . . .
C8 C 0.4265(10) 0.5357(4) 0.4578(8) 0.081(4) Uani 1 1 d . . . . .
H8A H 0.4819 0.5366 0.4841 0.097 Uiso 1 1 calc R . . . .
H8B H 0.4026 0.5212 0.4868 0.097 Uiso 1 1 calc R . . . .
N2 N 0.2607(10) 0.7098(5) 0.1074(9) 0.113(5) Uani 1 1 d . . . . .
C1 C 0.3874(11) 0.4738(5) 0.2952(11) 0.095(5) Uani 1 1 d . . . . .
C16 C 0.4729(12) 0.6656(5) 0.5794(11) 0.099(5) Uani 1 1 d . . . . .
C34 C 0.2411(12) 0.7067(6) 0.3007(11) 0.104(6) Uani 1 1 d . . . . .
C3 C 0.3822(12) 0.4760(5) 0.1631(11) 0.105(6) Uani 1 1 d . . . . .
H3 H 0.3831 0.4882 0.1201 0.126 Uiso 1 1 calc R . . . .
C31 C 0.2275(13) 0.7400(6) 0.0776(11) 0.108(6) Uani 1 1 d . . . . .
H31 H 0.1856 0.7397 0.0331 0.130 Uiso 1 1 calc R . . . .
C6 C 0.3788(13) 0.4382(6) 0.2909(13) 0.119(7) Uani 1 1 d . . . . .
H6 H 0.3791 0.4256 0.3337 0.142 Uiso 1 1 calc R . . . .
C26 C 0.2552(13) 0.7726(6) 0.1129(12) 0.110(6) Uani 1 1 d . . . . .
C21 C 0.7508(13) 0.5584(6) 0.5043(13) 0.110(6) Uani 1 1 d D . . . .
C25 C 0.3201(14) 0.7785(6) 0.1684(13) 0.111(6) Uani 1 1 d . . . . .
C32 C 0.2365(12) 0.6754(5) 0.0786(11) 0.108(6) Uani 1 1 d . . . . .
H32A H 0.2713 0.6662 0.0531 0.129 Uiso 1 1 calc R . . . .
H32B H 0.1845 0.6760 0.0427 0.129 Uiso 1 1 calc R . . . .
C11 C 0.1600(12) 0.5654(6) 0.2756(13) 0.114(6) Uani 1 1 d D . . . .
C35 C 0.1763(14) 0.7221(6) 0.3247(13) 0.119(7) Uani 1 1 d D . . . .
C33 C 0.2385(13) 0.6531(6) 0.1455(11) 0.110(6) Uani 1 1 d . . . . .
H33A H 0.1955 0.6589 0.1637 0.132 Uiso 1 1 calc R . . . .
H33B H 0.2347 0.6288 0.1314 0.132 Uiso 1 1 calc R . . . .
C17 C 0.4838(16) 0.7049(6) 0.5756(14) 0.147(9) Uani 1 1 d . . . . .
H17A H 0.5302 0.7096 0.5633 0.221 Uiso 1 1 calc GR . . . .
H17B H 0.4877 0.7150 0.6239 0.221 Uiso 1 1 calc GR . . . .
H17C H 0.4401 0.7146 0.5372 0.221 Uiso 1 1 calc GR . . . .
C27 C 0.2009(15) 0.8003(7) 0.0730(14) 0.134(8) Uani 1 1 d . . . . .
H27 H 0.1571 0.7963 0.0314 0.161 Uiso 1 1 calc R . . . .
C4 C 0.3734(15) 0.4395(7) 0.1610(15) 0.141(8) Uani 1 1 d . . . . .
H4 H 0.3699 0.4275 0.1165 0.169 Uiso 1 1 calc R . . . .
C18 C 0.5327(17) 0.6531(7) 0.6464(14) 0.166(10) Uani 1 1 d . . . . .
H18A H 0.5212 0.6297 0.6567 0.249 Uiso 1 1 calc GR . . . .
H18B H 0.5343 0.6676 0.6890 0.249 Uiso 1 1 calc GR . . . .
H18C H 0.5820 0.6538 0.6378 0.249 Uiso 1 1 calc GR . . . .
O11 O 0.4934(14) 0.7742(7) 0.3367(15) 0.218 Uani 1 1 d D . . . .
C5 C 0.3699(16) 0.4214(7) 0.2236(16) 0.151(9) Uani 1 1 d . . . . .
H5 H 0.3614 0.3976 0.2203 0.181 Uiso 1 1 calc R . . . .
C28 C 0.2227(17) 0.8326(8) 0.1045(16) 0.149(9) Uani 1 1 d . . . . .
H28 H 0.1882 0.8506 0.0851 0.178 Uiso 1 1 calc R . . . .
C19 C 0.3891(16) 0.6605(7) 0.5811(15) 0.158(9) Uani 1 1 d . . . . .
H19A H 0.3538 0.6727 0.5393 0.237 Uiso 1 1 calc GR . . . .
H19B H 0.3850 0.6694 0.6280 0.237 Uiso 1 1 calc GR . . . .
H19C H 0.3766 0.6363 0.5770 0.237 Uiso 1 1 calc GR . . . .
C30 C 0.3349(17) 0.8123(7) 0.1940(16) 0.155(9) Uani 1 1 d . . . . .
H30 H 0.3780 0.8167 0.2360 0.186 Uiso 1 1 calc R . . . .
C14 C 0.1425(15) 0.5313(8) 0.2443(18) 0.171(10) Uani 1 1 d . . . . .
H14A H 0.1563 0.5145 0.2846 0.257 Uiso 1 1 calc GR . . . .
H14B H 0.1715 0.5269 0.2101 0.257 Uiso 1 1 calc GR . . . .
H14C H 0.0881 0.5296 0.2173 0.257 Uiso 1 1 calc GR . . . .
C29 C 0.286(2) 0.8407(9) 0.1582(19) 0.172(11) Uani 1 1 d . . . . .
H29 H 0.2992 0.8635 0.1725 0.206 Uiso 1 1 calc R . . . .
C22 C 0.8095(16) 0.5855(8) 0.5338(18) 0.181(11) Uani 1 1 d . . . . .
H22A H 0.8130 0.5907 0.5853 0.272 Uiso 1 1 calc GR . . . .
H22B H 0.7949 0.6060 0.5033 0.272 Uiso 1 1 calc GR . . . .
H22C H 0.8588 0.5774 0.5320 0.272 Uiso 1 1 calc GR . . . .
C40 C 0.506(2) 0.7693(9) 0.4017(17) 0.192 Uani 1 1 d D . . . .
C23 C 0.7751(18) 0.5466(8) 0.4347(18) 0.187(12) Uani 1 1 d . . . . .
H23A H 0.8291 0.5515 0.4441 0.280 Uiso 1 1 calc GR . . . .
H23B H 0.7450 0.5590 0.3903 0.280 Uiso 1 1 calc GR . . . .
H23C H 0.7662 0.5222 0.4268 0.280 Uiso 1 1 calc GR . . . .
C37A C 0.119(2) 0.6938(10) 0.320(3) 0.145(15) Uani 0.62(4) 1 d D U . A 1
H37A H 0.0764 0.7028 0.3354 0.217 Uiso 0.62(4) 1 calc R . . A 1
H37B H 0.0992 0.6853 0.2693 0.217 Uiso 0.62(4) 1 calc R . . A 1
H37C H 0.1432 0.6753 0.3538 0.217 Uiso 0.62(4) 1 calc R . . A 1
C13A C 0.106(2) 0.5937(14) 0.224(3) 0.141(16) Uani 0.68(9) 1 d D U . B 1
H13A H 0.1196 0.6161 0.2465 0.212 Uiso 0.68(9) 1 calc R . . B 1
H13B H 0.1132 0.5935 0.1746 0.212 Uiso 0.68(9) 1 calc R . . B 1
H13C H 0.0531 0.5887 0.2185 0.212 Uiso 0.68(9) 1 calc R . . B 1
C37B C 0.168(4) 0.7086(18) 0.397(3) 0.13(2) Uani 0.38(4) 1 d D U . A 2
H37E H 0.1250 0.7201 0.4073 0.195 Uiso 0.38(4) 1 calc R . . A 2
H37F H 0.1581 0.6841 0.3929 0.195 Uiso 0.38(4) 1 calc R . . A 2
H37G H 0.2144 0.7130 0.4383 0.195 Uiso 0.38(4) 1 calc R . . A 2
C13B C 0.105(5) 0.576(4) 0.194(4) 0.14(3) Uani 0.32(9) 1 d D U . B 2
H13D H 0.1008 0.6004 0.1904 0.213 Uiso 0.32(9) 1 calc R . . B 2
H13E H 0.1272 0.5672 0.1566 0.213 Uiso 0.32(9) 1 calc R . . B 2
H13F H 0.0552 0.5655 0.1856 0.213 Uiso 0.32(9) 1 calc R . . B 2
C24A C 0.753(2) 0.5225(9) 0.535(2) 0.148(14) Uani 0.73(4) 1 d D U . C 1
H24A H 0.7079 0.5100 0.5053 0.222 Uiso 0.73(4) 1 calc R . . C 1
H24B H 0.7988 0.5108 0.5316 0.222 Uiso 0.73(4) 1 calc R . . C 1
H24C H 0.7543 0.5234 0.5867 0.222 Uiso 0.73(4) 1 calc R . . C 1
C36A C 0.124(2) 0.7452(12) 0.263(2) 0.152(16) Uani 0.69(5) 1 d D U . A 1
H36A H 0.1514 0.7656 0.2575 0.229 Uiso 0.69(5) 1 calc R . . A 1
H36B H 0.1067 0.7327 0.2162 0.229 Uiso 0.69(5) 1 calc R . . A 1
H36C H 0.0792 0.7518 0.2777 0.229 Uiso 0.69(5) 1 calc R . . A 1
C24B C 0.769(5) 0.552(3) 0.587(2) 0.13(3) Uani 0.27(4) 1 d D U . C 2
H24D H 0.7381 0.5329 0.5950 0.198 Uiso 0.27(4) 1 calc R . . C 2
H24E H 0.8229 0.5462 0.6090 0.198 Uiso 0.27(4) 1 calc R . . C 2
H24F H 0.7577 0.5723 0.6115 0.198 Uiso 0.27(4) 1 calc R . . C 2
C36B C 0.182(6) 0.7609(11) 0.310(6) 0.15(3) Uani 0.31(5) 1 d D U . A 2
H36D H 0.1873 0.7643 0.2608 0.232 Uiso 0.31(5) 1 calc R . . A 2
H36E H 0.1361 0.7724 0.3127 0.232 Uiso 0.31(5) 1 calc R . . A 2
H36F H 0.2265 0.7704 0.3481 0.232 Uiso 0.31(5) 1 calc R . . A 2
C38 C 0.216(2) 0.7356(10) 0.405(2) 0.220(15) Uani 1 1 d . . . . .
H37D H 0.1778 0.7379 0.4306 0.331 Uiso 1 1 calc GR . . . .
H38A H 0.2383 0.7578 0.4019 0.331 Uiso 1 1 calc GR . . . .
H38B H 0.2552 0.7197 0.4316 0.331 Uiso 1 1 calc GR . . . .
C42 C 0.5221(19) 0.7977(8) 0.5290(16) 0.191 Uani 1 1 d D . . . .
H42A H 0.4988 0.8152 0.5514 0.287 Uiso 1 1 calc GR . . . .
H42B H 0.5772 0.8012 0.5446 0.287 Uiso 1 1 calc GR . . . .
H42C H 0.5111 0.7752 0.5454 0.287 Uiso 1 1 calc GR . . . .
C12 C 0.1464(17) 0.5688(8) 0.3500(17) 0.181(11) Uani 1 1 d . . . . .
H12A H 0.0974 0.5585 0.3469 0.271 Uiso 1 1 calc GR . . . .
H12B H 0.1459 0.5928 0.3628 0.271 Uiso 1 1 calc GR . . . .
H12C H 0.1870 0.5571 0.3883 0.271 Uiso 1 1 calc GR . . . .
O12 O 0.5633(19) 0.7540(8) 0.4366(18) 0.259 Uani 1 1 d D . . . .
C41 C 0.4898(19) 0.7999(8) 0.4444(16) 0.175 Uani 1 1 d D . . . .
C44 C 0.403(2) 0.8020(11) 0.428(2) 0.251 Uani 1 1 d D . . . .
H44A H 0.3803 0.7797 0.4119 0.377 Uiso 1 1 calc GR . . . .
H44B H 0.3817 0.8188 0.3890 0.377 Uiso 1 1 calc GR . . . .
H44C H 0.3921 0.8089 0.4735 0.377 Uiso 1 1 calc GR . . . .
C43 C 0.504(3) 0.8353(9) 0.416(2) 0.256 Uani 1 1 d D . . . .
H43A H 0.5098 0.8521 0.4559 0.385 Uiso 1 1 calc GR . . . .
H43B H 0.4603 0.8416 0.3732 0.385 Uiso 1 1 calc GR . . . .
H43C H 0.5499 0.8347 0.4017 0.385 Uiso 1 1 calc GR . . . .
H15 H 0.532(5) 0.548(2) 0.328(5) 0.070 Uiso 1 1 d D . . . .
H16 H 0.355(5) 0.5907(19) 0.206(3) 0.070 Uiso 1 1 d D . . . .
H17 H 0.507(3) 0.6539(12) 0.321(8) 0.070 Uiso 1 1 d D . . . .
H18 H 0.414(6) 0.7185(15) 0.320(4) 0.070 Uiso 1 1 d D . . . .
H19 H 0.402(3) 0.7067(13) 0.1241(15) 0.070 Uiso 1 1 d D . . . .

loop_
_atom_site_aniso_label
_atom_site_aniso_U_11
_atom_site_aniso_U_22
_atom_site_aniso_U_33
_atom_site_aniso_U_23
_atom_site_aniso_U_13
_atom_site_aniso_U_12
Dy1 0.0976(6) 0.0938(6) 0.0689(5) 0.0042(4) 0.0465(4) 0.0183(5)
Dy2 0.1511(14) 0.0917(10) 0.1381(13) 0.000 0.0698(11) 0.000
Co3 0.0767(18) 0.0748(17) 0.0530(14) 0.000 0.0364(13) 0.000
Co2 0.0738(12) 0.0833(13) 0.0565(10) 0.0039(9) 0.0341(9) 0.0054(10)
Co1 0.0864(14) 0.0801(13) 0.0580(11) -0.0057(9) 0.0344(10) 0.0030(11)
Co4 0.138(2) 0.0977(17) 0.0878(16) 0.0155(13) 0.0619(16) 0.0299(16)
O1 0.082(6) 0.079(6) 0.059(5) -0.001(4) 0.033(4) 0.002(5)
O15 0.072(5) 0.066(5) 0.067(5) -0.010(4) 0.028(4) 0.004(4)
O16 0.076(6) 0.080(6) 0.054(5) -0.003(4) 0.023(4) 0.002(5)
O2 0.086(6) 0.084(5) 0.054(5) 0.009(4) 0.038(4) 0.009(5)
O5 0.104(7) 0.095(6) 0.071(6) -0.011(5) 0.032(5) 0.002(6)
O14 0.089(6) 0.086(6) 0.091(6) 0.000(5) 0.031(5) -0.004(5)
O17 0.099(6) 0.070(5) 0.066(5) 0.003(5) 0.033(5) 0.005(5)
O13 0.083(6) 0.101(6) 0.081(6) 0.005(5) 0.036(5) 0.001(5)
O4 0.096(7) 0.100(6) 0.080(6) -0.007(5) 0.037(5) 0.010(5)
O7 0.078(6) 0.097(6) 0.072(5) 0.003(5) 0.033(5) -0.007(5)
O8 0.082(6) 0.114(7) 0.097(7) 0.001(6) 0.039(5) 0.022(6)
O18 0.114(7) 0.082(6) 0.084(6) -0.006(5) 0.039(5) 0.021(6)
N1 0.068(6) 0.086(7) 0.057(6) 0.001(5) 0.023(5) 0.008(5)
O19 0.120(7) 0.112(7) 0.094(6) 0.021(6) 0.064(6) 0.012(6)
O6 0.111(7) 0.106(7) 0.082(6) 0.001(5) 0.036(6) 0.028(6)
O9 0.113(7) 0.113(7) 0.099(7) 0.014(6) 0.052(6) 0.023(6)
O10 0.125(8) 0.116(7) 0.104(7) 0.008(6) 0.061(6) 0.023(6)
O3 0.140(8) 0.112(7) 0.126(8) 0.022(6) 0.053(7) 0.020(7)
C20 0.080(8) 0.087(8) 0.075(7) 0.004(7) 0.029(6) 0.002(7)
C7 0.082(8) 0.082(8) 0.067(7) 0.007(6) 0.024(6) 0.000(7)
C2 0.088(8) 0.084(8) 0.073(7) -0.003(6) 0.035(6) 0.007(7)
C10 0.076(8) 0.102(9) 0.074(7) 0.000(7) 0.035(6) 0.002(7)
C9 0.084(8) 0.096(8) 0.068(7) -0.007(6) 0.037(6) 0.007(7)
C15 0.094(8) 0.083(8) 0.067(7) -0.002(6) 0.025(7) 0.008(7)
C8 0.088(8) 0.089(8) 0.072(7) 0.008(6) 0.035(6) -0.006(7)
N2 0.128(9) 0.119(9) 0.101(8) 0.011(7) 0.047(7) 0.020(7)
C1 0.107(9) 0.083(8) 0.093(8) 0.006(7) 0.029(7) -0.006(7)
C16 0.109(9) 0.106(9) 0.089(8) -0.002(7) 0.042(7) 0.005(7)
C34 0.115(9) 0.112(9) 0.093(9) 0.005(8) 0.046(8) 0.015(8)
C3 0.123(10) 0.099(9) 0.092(9) -0.005(7) 0.035(7) 0.007(8)
C31 0.117(10) 0.121(10) 0.091(9) 0.012(8) 0.040(7) 0.002(8)
C6 0.133(10) 0.116(10) 0.111(10) -0.001(8) 0.044(8) -0.002(8)
C26 0.116(10) 0.111(10) 0.105(9) 0.009(8) 0.039(8) 0.006(8)
C21 0.106(9) 0.108(9) 0.116(10) 0.002(8) 0.034(8) -0.001(8)
C25 0.121(10) 0.104(9) 0.114(9) 0.005(8) 0.046(8) 0.005(8)
C32 0.116(10) 0.114(10) 0.094(9) 0.002(8) 0.034(7) 0.011(8)
C11 0.101(9) 0.123(10) 0.123(10) -0.002(8) 0.041(8) 0.003(8)
C35 0.119(10) 0.130(10) 0.114(10) 0.008(8) 0.047(8) 0.018(8)
C33 0.116(10) 0.122(10) 0.097(9) -0.005(8) 0.038(8) 0.006(8)
C17 0.177(17) 0.137(15) 0.140(15) -0.037(12) 0.067(13) 0.007(13)
C27 0.138(11) 0.137(11) 0.136(11) 0.006(9) 0.054(8) 0.004(9)
C4 0.159(12) 0.142(12) 0.129(11) -0.003(9) 0.056(9) 0.003(9)
C18 0.199(18) 0.190(18) 0.117(14) -0.022(13) 0.061(14) 0.044(15)
O11 0.210 0.239 0.209 0.000 0.074 0.015
C5 0.169(12) 0.139(12) 0.145(12) 0.011(9) 0.050(9) -0.009(9)
C28 0.155(12) 0.147(12) 0.145(12) 0.012(9) 0.049(9) 0.009(9)
C19 0.187(18) 0.176(17) 0.144(15) -0.024(13) 0.098(14) 0.001(14)
C30 0.165(12) 0.147(12) 0.156(12) 0.006(9) 0.054(9) 0.007(9)
C14 0.119(15) 0.192(18) 0.206(19) 0.008(16) 0.056(14) -0.016(14)
C29 0.177(14) 0.167(13) 0.172(13) 0.006(9) 0.055(9) 0.000(9)
C22 0.150(17) 0.176(18) 0.197(19) -0.014(15) 0.024(14) 0.004(15)
C40 0.191 0.200 0.188 0.004 0.065 0.016
C23 0.173(18) 0.200(19) 0.196(19) -0.016(15) 0.069(15) 0.046(15)
C37A 0.12(2) 0.16(2) 0.17(2) -0.025(16) 0.067(16) 0.029(16)
C13A 0.117(19) 0.16(2) 0.14(2) -0.012(17) 0.035(15) -0.008(16)
C37B 0.13(3) 0.15(3) 0.12(3) 0.002(18) 0.070(18) 0.017(18)
C13B 0.14(3) 0.14(3) 0.15(3) 0.001(19) 0.040(19) -0.012(19)
C24A 0.129(18) 0.15(2) 0.16(2) 0.014(16) 0.043(15) 0.003(15)
C36A 0.14(2) 0.18(2) 0.15(2) 0.007(16) 0.052(16) 0.039(16)
C24B 0.13(3) 0.13(3) 0.13(3) 0.018(19) 0.040(19) 0.009(19)
C36B 0.16(3) 0.16(3) 0.16(3) -0.001(19) 0.06(2) 0.007(19)
C38 0.23(2) 0.21(2) 0.20(2) -0.025(17) 0.044(16) 0.019(17)
C42 0.206 0.185 0.190 0.000 0.073 0.000
C12 0.164(17) 0.23(2) 0.185(18) 0.011(15) 0.113(15) -0.003(15)
O12 0.270 0.255 0.271 0.007 0.111 0.010
C41 0.179 0.171 0.179 0.000 0.060 0.000
C44 0.247 0.263 0.249 0.000 0.087 0.009
C43 0.267 0.244 0.262 0.004 0.088 0.013

loop_
_atom_type_symbol
_atom_type_description
_atom_type_scat_dispersion_real
_atom_type_scat_dispersion_imag
_atom_type_scat_source
C C 0.0033 0.0016 'International Tables Vol C Tables 4.2.6.8 and 6.1.1.4'
H H 0.0000 0.0000 'International Tables Vol C Tables 4.2.6.8 and 6.1.1.4'
N N 0.0061 0.0033 'International Tables Vol C Tables 4.2.6.8 and 6.1.1.4'
O O 0.0106 0.0060 'International Tables Vol C Tables 4.2.6.8 and 6.1.1.4'
Co Co 0.3494 0.9721 'International Tables Vol C Tables 4.2.6.8 and 6.1.1.4'
Dy Dy -0.1892 4.4098 'International Tables Vol C Tables 4.2.6.8 and 6.1.1.4'

loop_
_geom_angle_atom_site_label_1
_geom_angle_atom_site_label_2
_geom_angle_atom_site_label_3
_geom_angle
_geom_angle_site_symmetry_1
_geom_angle_site_symmetry_3
_geom_angle_publ_flag
Co3 Dy1 H17 44(2) . . ?
Co2 Dy1 Co3 51.13(5) . . ?
Co2 Dy1 Co1 55.82(5) . . ?
Co2 Dy1 H17 89.3(13) . . ?
Co1 Dy1 Co3 52.01(3) . . ?
Co1 Dy1 H17 51.4(14) . . ?
Co4 Dy1 Co3 95.97(6) . . ?
Co4 Dy1 Co2 134.29(6) . . ?
Co4 Dy1 Co1 132.83(7) . . ?
Co4 Dy1 H17 81.4(14) . . ?
O16 Dy1 Co3 33.5(2) . . ?
O16 Dy1 Co2 34.1(2) . . ?
O16 Dy1 Co1 72.1(2) . . ?
O16 Dy1 Co4 100.5(2) . . ?
O16 Dy1 O2 66.4(3) . . ?
O16 Dy1 O18 116.5(3) . . ?
O16 Dy1 H17 77(3) . . ?
O2 Dy1 Co3 70.0(2) . . ?
O2 Dy1 Co2 33.6(2) . . ?
O2 Dy1 Co1 39.7(2) . . ?
O2 Dy1 Co4 165.7(2) . . ?
O2 Dy1 H17 89.8(10) . . ?
O17 Dy1 Co3 34.0(2) . . ?
O17 Dy1 Co2 72.1(2) . . ?
O17 Dy1 Co1 35.3(2) . . ?
O17 Dy1 Co4 98.2(2) . . ?
O17 Dy1 O16 66.8(3) . . ?
O17 Dy1 O2 71.9(3) . . ?
O17 Dy1 O18 76.8(4) . . ?
O17 Dy1 H17 18.4(6) . . ?
O4 Dy1 Co3 86.3(3) . . ?
O4 Dy1 Co2 104.2(3) . . ?
O4 Dy1 Co1 138.1(3) . . ?
O4 Dy1 Co4 34.6(3) . . ?
O4 Dy1 O16 74.2(4) . . ?
O4 Dy1 O2 137.4(4) . . ?
O4 Dy1 O17 107.3(4) . . ?
O4 Dy1 O8 82.0(4) . . ?
O4 Dy1 O18 69.4(4) . . ?
O4 Dy1 O6 148.5(4) . . ?
O4 Dy1 O9 77.7(4) . . ?
O4 Dy1 H17 97(3) . . ?
O8 Dy1 Co3 107.9(3) . . ?
O8 Dy1 Co2 63.8(3) . . ?
O8 Dy1 Co1 112.2(3) . . ?
O8 Dy1 Co4 110.4(3) . . ?
O8 Dy1 O16 75.2(4) . . ?
O8 Dy1 O2 72.9(4) . . ?
O8 Dy1 O17 135.8(4) . . ?
O8 Dy1 O18 143.1(4) . . ?
O8 Dy1 O9 78.2(4) . . ?
O8 Dy1 H17 152(2) . . ?
O18 Dy1 Co3 93.5(3) . . ?
O18 Dy1 Co2 144.6(3) . . ?
O18 Dy1 Co1 104.7(3) . . ?
O18 Dy1 Co4 35.8(3) . . ?
O18 Dy1 O2 143.8(4) . . ?
O18 Dy1 H17 58.5(8) . . ?
O6 Dy1 Co3 111.8(3) . . ?
O6 Dy1 Co2 107.2(3) . . ?
O6 Dy1 Co1 63.1(3) . . ?
O6 Dy1 Co4 115.2(3) . . ?
O6 Dy1 O16 134.6(4) . . ?
O6 Dy1 O2 74.1(4) . . ?
O6 Dy1 O17 80.5(4) . . ?
O6 Dy1 O8 114.1(4) . . ?
O6 Dy1 O18 83.4(4) . . ?
O6 Dy1 O9 79.5(4) . . ?
O6 Dy1 H17 81(3) . . ?
O9 Dy1 Co3 162.1(3) . . ?
O9 Dy1 Co2 140.9(3) . . ?
O9 Dy1 Co1 142.4(3) . . ?
O9 Dy1 Co4 66.2(3) . . ?
O9 Dy1 O16 143.5(4) . . ?
O9 Dy1 O2 127.7(4) . . ?
O9 Dy1 O17 145.6(4) . . ?
O9 Dy1 O18 73.4(4) . . ?
O9 Dy1 H17 129.5(15) . . ?
Co4 Dy2 Co4 138.94(11) . 2_655 ?
Co4 Dy2 H18 46.8(11) . . ?
Co4 Dy2 H18 120.2(12) 2_655 . ?
O18 Dy2 Co4 38.8(3) . . ?
O18 Dy2 Co4 38.8(3) 2_655 2_655 ?
O18 Dy2 Co4 113.5(3) 2_655 . ?
O18 Dy2 Co4 113.5(3) . 2_655 ?
O18 Dy2 O18 114.1(5) . 2_655 ?
O18 Dy2 H18 131.5(10) 2_655 . ?
O18 Dy2 H18 19.2(6) . . ?
O19 Dy2 Co4 110.3(3) . 2_655 ?
O19 Dy2 Co4 110.3(3) 2_655 . ?
O19 Dy2 Co4 38.3(3) 2_655 2_655 ?
O19 Dy2 Co4 38.3(3) . . ?
O19 Dy2 O18 63.5(4) 2_655 2_655 ?
O19 Dy2 O18 63.5(4) . . ?
O19 Dy2 O18 76.4(4) . 2_655 ?
O19 Dy2 O18 76.4(4) 2_655 . ?
O19 Dy2 O19 102.6(6) 2_655 . ?
O19 Dy2 O3 141.8(4) 2_655 . ?
O19 Dy2 O3 65.7(5) 2_655 2_655 ?
O19 Dy2 O3 65.7(5) . . ?
O19 Dy2 O3 141.8(4) . 2_655 ?
O19 Dy2 H18 79.3(9) . . ?
O19 Dy2 H18 82.0(12) 2_655 . ?
O3 Dy2 Co4 175.9(4) . 2_655 ?
O3 Dy2 Co4 38.0(3) 2_655 2_655 ?
O3 Dy2 Co4 175.9(4) 2_655 . ?
O3 Dy2 Co4 38.0(3) . . ?
O3 Dy2 O18 137.4(4) 2_655 . ?
O3 Dy2 O18 65.8(4) 2_655 2_655 ?
O3 Dy2 O18 137.4(4) . 2_655 ?
O3 Dy2 O18 65.8(4) . . ?
O3 Dy2 O3 145.2(7) 2_655 . ?
O3 Dy2 H18 60.5(13) . . ?
O3 Dy2 H18 130.3(11) 2_655 . ?
O11 Dy2 Co4 99.9(7) . . ?
O11 Dy2 Co4 107.7(6) 2_655 . ?
O11 Dy2 Co4 99.9(7) 2_655 2_655 ?
O11 Dy2 Co4 107.7(6) . 2_655 ?
O11 Dy2 O18 145.0(7) . 2_655 ?
O11 Dy2 O18 145.0(7) 2_655 . ?
O11 Dy2 O18 85.3(7) . . ?
O11 Dy2 O18 85.3(7) 2_655 2_655 ?
O11 Dy2 O19 138.0(7) . . ?
O11 Dy2 O19 96.1(7) . 2_655 ?
O11 Dy2 O19 138.0(7) 2_655 2_655 ?
O11 Dy2 O19 96.1(7) 2_655 . ?
O11 Dy2 O3 80.2(7) 2_655 . ?
O11 Dy2 O3 80.2(7) . 2_655 ?
O11 Dy2 O3 76.4(7) . . ?
O11 Dy2 O3 76.4(7) 2_655 2_655 ?
O11 Dy2 O11 94.6(14) 2_655 . ?
O11 Dy2 H18 66.3(10) . . ?
O11 Dy2 H18 138.9(13) 2_655 . ?
Dy1 Co3 Dy1 124.30(8) . 2_655 ?
Co2 Co3 Dy1 63.22(4) . . ?
Co2 Co3 Dy1 172.43(9) 2_655 . ?
Co2 Co3 Dy1 172.44(9) . 2_655 ?
Co2 Co3 Dy1 63.22(4) 2_655 2_655 ?
Co2 Co3 Co2 109.27(11) . 2_655 ?
O15 Co3 Dy1 86.3(2) . . ?
O15 Co3 Dy1 86.3(2) 2_655 2_655 ?
O15 Co3 Dy1 135.6(3) 2_655 . ?
O15 Co3 Dy1 135.6(3) . 2_655 ?
O15 Co3 Co2 39.7(3) . . ?
O15 Co3 Co2 88.0(3) . 2_655 ?
O15 Co3 Co2 39.7(3) 2_655 2_655 ?
O15 Co3 Co2 88.0(3) 2_655 . ?
O15 Co3 O15 91.9(5) 2_655 . ?
O16 Co3 Dy1 42.8(3) . . ?
O16 Co3 Dy1 144.8(3) . 2_655 ?
O16 Co3 Dy1 144.8(3) 2_655 . ?
O16 Co3 Dy1 42.8(3) 2_655 2_655 ?
O16 Co3 Co2 40.5(3) . . ?
O16 Co3 Co2 40.5(3) 2_655 2_655 ?
O16 Co3 Co2 131.0(3) . 2_655 ?
O16 Co3 Co2 131.0(3) 2_655 . ?
O16 Co3 O15 93.2(4) . 2_655 ?
O16 Co3 O15 79.6(4) 2_655 2_655 ?
O16 Co3 O15 79.6(4) . . ?
O16 Co3 O15 93.2(4) 2_655 . ?
O16 Co3 O16 169.7(6) . 2_655 ?
O16 Co3 O17 103.2(4) . 2_655 ?
O16 Co3 O17 103.2(4) 2_655 . ?
O16 Co3 O17 83.5(4) . . ?
O16 Co3 O17 83.5(4) 2_655 2_655 ?
O17 Co3 Dy1 98.3(3) . 2_655 ?
O17 Co3 Dy1 98.3(3) 2_655 . ?
O17 Co3 Dy1 41.7(3) 2_655 2_655 ?
O17 Co3 Dy1 41.7(3) . . ?
O17 Co3 Co2 87.4(3) 2_655 2_655 ?
O17 Co3 Co2 142.4(3) . 2_655 ?
O17 Co3 Co2 87.4(3) . . ?
O17 Co3 Co2 142.4(3) 2_655 . ?
O17 Co3 O15 84.3(4) 2_655 2_655 ?
O17 Co3 O15 84.3(4) . . ?
O17 Co3 O15 175.4(4) . 2_655 ?
O17 Co3 O15 175.4(4) 2_655 . ?
O17 Co3 O17 99.6(6) . 2_655 ?
Co3 Co2 Dy1 65.65(6) . . ?
O1 Co2 Dy1 134.1(3) . . ?
O1 Co2 Co3 85.5(3) . . ?
O1 Co2 O15 91.5(4) . . ?
O1 Co2 O16 90.3(4) . . ?
O1 Co2 O2 173.4(4) . . ?
O1 Co2 O7 89.7(4) . . ?
O15 Co2 Dy1 90.2(3) . . ?
O15 Co2 Co3 42.9(3) . . ?
O15 Co2 O16 83.4(4) . . ?
O15 Co2 O2 82.0(4) . . ?
O15 Co2 O7 176.1(5) . . ?
O16 Co2 Dy1 44.4(3) . . ?
O16 Co2 Co3 41.2(3) . . ?
O2 Co2 Dy1 45.0(3) . . ?
O2 Co2 Co3 88.7(3) . . ?
O2 Co2 O16 87.4(4) . . ?
O2 Co2 O7 96.6(4) . . ?
O7 Co2 Dy1 86.2(3) . . ?
O7 Co2 Co3 133.6(3) . . ?
O7 Co2 O16 92.9(4) . . ?
N1 Co2 Dy1 129.8(4) . . ?
N1 Co2 Co3 138.1(4) . . ?
N1 Co2 O1 95.7(5) . . ?
N1 Co2 O15 95.3(5) . . ?
N1 Co2 O16 173.9(5) . . ?
N1 Co2 O2 86.5(5) . . ?
N1 Co2 O7 88.2(5) . . ?
O15 Co1 Dy1 85.4(3) . . ?
O15 Co1 O2 70.9(3) . . ?
O15 Co1 O13 90.1(4) . . ?
O15 Co1 C20 92.1(5) . . ?
O2 Co1 Dy1 44.9(2) . . ?
O2 Co1 O13 113.9(4) . . ?
O2 Co1 C20 142.3(5) . . ?
O5 Co1 Dy1 84.6(3) . . ?
O5 Co1 O15 160.1(4) . . ?
O5 Co1 O2 90.0(4) . . ?
O5 Co1 O14 105.3(5) . . ?
O5 Co1 O17 102.6(4) . . ?
O5 Co1 O13 92.8(4) . . ?
O5 Co1 C20 100.4(5) . . ?
O14 Co1 Dy1 141.1(3) . . ?
O14 Co1 O15 93.2(4) . . ?
O14 Co1 O2 163.5(4) . . ?
O14 Co1 O13 60.1(4) . . ?
O14 Co1 C20 29.7(4) . . ?
O17 Co1 Dy1 42.3(3) . . ?
O17 Co1 O15 81.2(4) . . ?
O17 Co1 O2 83.4(4) . . ?
O17 Co1 O14 99.0(4) . . ?
O17 Co1 O13 157.1(4) . . ?
O17 Co1 C20 128.2(5) . . ?
O13 Co1 Dy1 158.5(3) . . ?
O13 Co1 C20 30.4(4) . . ?
C20 Co1 Dy1 170.4(4) . . ?
Dy2 Co4 Dy1 95.68(8) . . ?
O4 Co4 Dy1 43.3(3) . . ?
O4 Co4 Dy2 124.7(4) . . ?
O4 Co4 O18 89.7(5) . . ?
O4 Co4 O19 91.4(5) . . ?
O18 Co4 Dy1 47.8(4) . . ?
O18 Co4 Dy2 53.3(4) . . ?
O19 Co4 Dy1 95.0(4) . . ?
O19 Co4 Dy2 49.8(4) . . ?
O19 Co4 O18 82.9(5) . . ?
O10 Co4 Dy1 86.6(4) . . ?
O10 Co4 Dy2 124.8(5) . . ?
O10 Co4 O4 93.4(5) . . ?
O10 Co4 O18 94.3(5) . . ?
O10 Co4 O19 174.5(6) . . ?
O10 Co4 O3 88.9(6) . . ?
O3 Co4 Dy1 135.3(5) . . ?
O3 Co4 Dy2 52.6(5) . . ?
O3 Co4 O4 177.2(6) . . ?
O3 Co4 O18 88.5(6) . . ?
O3 Co4 O19 86.3(6) . . ?
N2 Co4 Dy1 129.0(6) . . ?
N2 Co4 Dy2 127.0(6) . . ?
N2 Co4 O4 86.4(7) . . ?
N2 Co4 O18 175.0(7) . . ?
N2 Co4 O19 93.9(6) . . ?
N2 Co4 O10 89.1(7) . . ?
N2 Co4 O3 95.3(7) . . ?
C2 O1 Co2 124.6(9) . . ?
Co3 O15 Co1 94.0(4) . . ?
Co3 O15 H15 116(10) . . ?
Co2 O15 Co3 97.4(4) . . ?
Co2 O15 Co1 105.6(4) . . ?
Co2 O15 H15 114(8) . . ?
Co1 O15 H15 125(5) . . ?
Dy1 O16 H16 120(10) . . ?
Co3 O16 Dy1 103.6(4) . . ?
Co3 O16 H16 126(10) . . ?
Co2 O16 Dy1 101.5(4) . . ?
Co2 O16 Co3 98.3(4) . . ?
Co2 O16 H16 102(4) . . ?
Co2 O2 Dy1 101.4(4) . . ?
Co2 O2 Co1 101.5(4) . . ?
Co1 O2 Dy1 95.4(3) . . ?
C9 O2 Dy1 131.8(8) . . ?
C9 O2 Co2 107.7(9) . . ?
C9 O2 Co1 114.8(9) . . ?
C15 O5 Co1 124.1(11) . . ?
C20 O14 Co1 93.6(10) . . ?
Dy1 O17 H17 92(3) . . ?
Co3 O17 Dy1 104.4(5) . . ?
Co3 O17 Co1 97.3(4) . . ?
Co3 O17 H17 112(10) . . ?
Co1 O17 Dy1 102.4(4) . . ?
Co1 O17 H17 143(10) . . ?
C20 O13 Co1 87.0(10) . . ?
Co4 O4 Dy1 102.1(5) . . ?
C33 O4 Dy1 138.5(12) . . ?
C33 O4 Co4 110.9(12) . . ?
C10 O7 Co2 123.2(11) . . ?
C10 O8 Dy1 138.2(11) . . ?
Dy1 O18 Dy2 147.3(5) . . ?
Dy1 O18 H18 131(10) . . ?
Dy2 O18 H18 78(10) . . ?
Co4 O18 Dy1 96.5(5) . . ?
Co4 O18 Dy2 87.9(4) . . ?
Co4 O18 H18 104(4) . . ?
C7 N1 Co2 125.8(10) . . ?
C7 N1 C8 121.9(13) . . ?
C8 N1 Co2 112.0(10) . . ?
Dy2 O19 H19 107(4) . . ?
Co4 O19 Dy2 91.9(5) . . ?
Co4 O19 H19 100(4) . . ?
C15 O6 Dy1 143.3(11) . . ?
C34 O9 Dy1 134.5(12) . . ?
C34 O10 Co4 128.7(13) . . ?
Co4 O3 Dy2 89.4(6) . . ?
C25 O3 Dy2 143.0(14) . . ?
C25 O3 Co4 123.1(15) . . ?
O14 C20 Co1 56.7(8) . . ?
O14 C20 O13 119.3(15) . . ?
O14 C20 C21 119.9(16) . . ?
O13 C20 Co1 62.7(9) . . ?
O13 C20 C21 120.7(16) . . ?
C21 C20 Co1 176.2(14) . . ?
N1 C7 H7 117.5 . . ?
N1 C7 C1 125.0(15) . . ?
C1 C7 H7 117.5 . . ?
O1 C2 C1 125.0(15) . . ?
O1 C2 C3 116.0(15) . . ?
C3 C2 C1 119.0(17) . . ?
O7 C10 C11 112.1(17) . . ?
O8 C10 O7 128.1(16) . . ?
O8 C10 C11 119.8(17) . . ?
O2 C9 H9A 110.3 . . ?
O2 C9 H9B 110.3 . . ?
O2 C9 C8 107.1(11) . . ?
H9A C9 H9B 108.6 . . ?
C8 C9 H9A 110.3 . . ?
C8 C9 H9B 110.3 . . ?
O5 C15 O6 124.3(15) . . ?
O5 C15 C16 120.5(16) . . ?
O6 C15 C16 114.9(16) . . ?
N1 C8 C9 107.6(12) . . ?
N1 C8 H8A 110.2 . . ?
N1 C8 H8B 110.2 . . ?
C9 C8 H8A 110.2 . . ?
C9 C8 H8B 110.2 . . ?
H8A C8 H8B 108.5 . . ?
C31 N2 Co4 122.5(15) . . ?
C31 N2 C32 126.7(18) . . ?
C32 N2 Co4 110.0(13) . . ?
C2 C1 C7 122.1(16) . . ?
C6 C1 C7 117.2(18) . . ?
C6 C1 C2 120.5(18) . . ?
C15 C16 C17 107.1(16) . . ?
C15 C16 C19 110.1(17) . . ?
C17 C16 C19 105.6(19) . . ?
C18 C16 C15 111.9(18) . . ?
C18 C16 C17 107(2) . . ?
C18 C16 C19 115(2) . . ?
O9 C34 O10 122.8(18) . . ?
O9 C34 C35 117.9(18) . . ?
O10 C34 C35 119.1(19) . . ?
C2 C3 H3 120.6 . . ?
C2 C3 C4 119(2) . . ?
C4 C3 H3 120.6 . . ?
N2 C31 H31 119.2 . . ?
N2 C31 C26 122(2) . . ?
C26 C31 H31 119.2 . . ?
C1 C6 H6 119.9 . . ?
C5 C6 C1 120(2) . . ?
C5 C6 H6 119.9 . . ?
C31 C26 C27 109(2) . . ?
C25 C26 C31 128(2) . . ?
C25 C26 C27 124(2) . . ?
C20 C21 C23 108.6(19) . . ?
C22 C21 C20 111(2) . . ?
C22 C21 C23 99(2) . . ?
C22 C21 C24A 126(2) . . ?
C22 C21 C24B 81(4) . . ?
C24A C21 C20 114(2) . . ?
C24A C21 C23 94(2) . . ?
C24B C21 C20 108(4) . . ?
C24B C21 C23 141(4) . . ?
O3 C25 C26 123(2) . . ?
O3 C25 C30 119(2) . . ?
C26 C25 C30 117(2) . . ?
N2 C32 H32A 110.3 . . ?
N2 C32 H32B 110.3 . . ?
N2 C32 C33 107.1(16) . . ?
H32A C32 H32B 108.6 . . ?
C33 C32 H32A 110.3 . . ?
C33 C32 H32B 110.3 . . ?
C10 C11 C13A 106(2) . . ?
C10 C11 C13B 112(4) . . ?
C14 C11 C10 115(2) . . ?
C14 C11 C13A 112(3) . . ?
C14 C11 C13B 81(5) . . ?
C14 C11 C12 112(2) . . ?
C12 C11 C10 105.9(19) . . ?
C12 C11 C13A 105(3) . . ?
C12 C11 C13B 129(5) . . ?
C34 C35 C36A 112(2) . . ?
C34 C35 C36B 103(4) . . ?
C34 C35 C38 105(2) . . ?
C37A C35 C34 107(2) . . ?
C37A C35 C36A 97(3) . . ?
C37A C35 C38 114(3) . . ?
C37B C35 C34 116(3) . . ?
C37B C35 C36B 122(5) . . ?
C37B C35 C38 53(3) . . ?
C38 C35 C36A 121(3) . . ?
C38 C35 C36B 78(4) . . ?
O4 C33 C32 107.1(17) . . ?
O4 C33 H33A 110.3 . . ?
O4 C33 H33B 110.3 . . ?
C32 C33 H33A 110.3 . . ?
C32 C33 H33B 110.3 . . ?
H33A C33 H33B 108.5 . . ?
C16 C17 H17A 109.5 . . ?
C16 C17 H17B 109.5 . . ?
C16 C17 H17C 109.5 . . ?
H17A C17 H17B 109.5 . . ?
H17A C17 H17C 109.5 . . ?
H17B C17 H17C 109.5 . . ?
C26 C27 H27 123.8 . . ?
C28 C27 C26 112(2) . . ?
C28 C27 H27 123.8 . . ?
C3 C4 H4 119.5 . . ?
C5 C4 C3 121(2) . . ?
C5 C4 H4 119.5 . . ?
C16 C18 H18A 109.5 . . ?
C16 C18 H18B 109.5 . . ?
C16 C18 H18C 109.5 . . ?
H18A C18 H18B 109.5 . . ?
H18A C18 H18C 109.5 . . ?
H18B C18 H18C 109.5 . . ?
C40 O11 Dy2 126(3) . . ?
C6 C5 C4 121(3) . . ?
C6 C5 H5 119.7 . . ?
C4 C5 H5 119.7 . . ?
C27 C28 H28 116.3 . . ?
C29 C28 C27 127(3) . . ?
C29 C28 H28 116.3 . . ?
C16 C19 H19A 109.5 . . ?
C16 C19 H19B 109.5 . . ?
C16 C19 H19C 109.4 . . ?
H19A C19 H19B 109.5 . . ?
H19A C19 H19C 109.5 . . ?
H19B C19 H19C 109.5 . . ?
C25 C30 H30 118.8 . . ?
C25 C30 C29 122(3) . . ?
C29 C30 H30 118.8 . . ?
C11 C14 H14A 109.5 . . ?
C11 C14 H14B 109.4 . . ?
C11 C14 H14C 109.5 . . ?
H14A C14 H14B 109.5 . . ?
H14A C14 H14C 109.5 . . ?
H14B C14 H14C 109.5 . . ?
C28 C29 C30 116(3) . . ?
C28 C29 H29 122.0 . . ?
C30 C29 H29 121.9 . . ?
C21 C22 H22A 109.5 . . ?
C21 C22 H22B 109.4 . . ?
C21 C22 H22C 109.5 . . ?
H22A C22 H22B 109.5 . . ?
H22A C22 H22C 109.5 . . ?
H22B C22 H22C 109.5 . . ?
O11 C40 O12 119(4) . . ?
O11 C40 C41 114(3) . . ?
O12 C40 C41 112(3) . . ?
C21 C23 H23A 109.5 . . ?
C21 C23 H23B 109.4 . . ?
C21 C23 H23C 109.5 . . ?
H23A C23 H23B 109.5 . . ?
H23A C23 H23C 109.5 . . ?
H23B C23 H23C 109.5 . . ?
C35 C37A H37A 109.5 . . ?
C35 C37A H37B 109.5 . . ?
C35 C37A H37C 109.4 . . ?
H37A C37A H37B 109.5 . . ?
H37A C37A H37C 109.5 . . ?
H37B C37A H37C 109.5 . . ?
C11 C13A H13A 109.5 . . ?
C11 C13A H13B 109.4 . . ?
C11 C13A H13C 109.5 . . ?
H13A C13A H13B 109.5 . . ?
H13A C13A H13C 109.5 . . ?
H13B C13A H13C 109.5 . . ?
C35 C37B H37E 109.1 . . ?
C35 C37B H37F 109.9 . . ?
C35 C37B H37G 109.4 . . ?
H37E C37B H37F 109.5 . . ?
H37E C37B H37G 109.5 . . ?
H37F C37B H37G 109.5 . . ?
C11 C13B H13D 109.6 . . ?
C11 C13B H13E 109.4 . . ?
C11 C13B H13F 109.4 . . ?
H13D C13B H13E 109.5 . . ?
H13D C13B H13F 109.5 . . ?
H13E C13B H13F 109.5 . . ?
C21 C24A H24A 109.5 . . ?
C21 C24A H24B 109.5 . . ?
C21 C24A H24C 109.5 . . ?
H24A C24A H24B 109.5 . . ?
H24A C24A H24C 109.5 . . ?
H24B C24A H24C 109.5 . . ?
C35 C36A H36A 109.4 . . ?
C35 C36A H36B 109.5 . . ?
C35 C36A H36C 109.5 . . ?
H36A C36A H36B 109.5 . . ?
H36A C36A H36C 109.5 . . ?
H36B C36A H36C 109.5 . . ?
C21 C24B H24D 109.5 . . ?
C21 C24B H24E 109.5 . . ?
C21 C24B H24F 109.5 . . ?
H24D C24B H24E 109.5 . . ?
H24D C24B H24F 109.5 . . ?
H24E C24B H24F 109.5 . . ?
C35 C36B H36D 110.0 . . ?
C35 C36B H36E 109.2 . . ?
C35 C36B H36F 109.3 . . ?
H36D C36B H36E 109.5 . . ?
H36D C36B H36F 109.5 . . ?
H36E C36B H36F 109.5 . . ?
C35 C38 H37D 109.9 . . ?
C35 C38 H38A 109.7 . . ?
C35 C38 H38B 109.6 . . ?
H37D C38 H38A 109.2 . . ?
H37D C38 H38B 109.2 . . ?
H38A C38 H38B 109.2 . . ?
H42A C42 H42B 109.5 . . ?
H42A C42 H42C 109.5 . . ?
H42B C42 H42C 109.5 . . ?
C41 C42 H42A 109.5 . . ?
C41 C42 H42B 109.5 . . ?
C41 C42 H42C 109.5 . . ?
C11 C12 H12A 109.5 . . ?
C11 C12 H12B 109.5 . . ?
C11 C12 H12C 109.5 . . ?
H12A C12 H12B 109.5 . . ?
H12A C12 H12C 109.5 . . ?
H12B C12 H12C 109.5 . . ?
C40 C41 C42 116(3) . . ?
C40 C41 C44 107(3) . . ?
C40 C41 C43 117(3) . . ?
C42 C41 C44 104(3) . . ?
C42 C41 C43 111(3) . . ?
C43 C41 C44 99(3) . . ?
C41 C44 H44A 109.4 . . ?
C41 C44 H44B 109.5 . . ?
C41 C44 H44C 109.5 . . ?
H44A C44 H44B 109.5 . . ?
H44A C44 H44C 109.5 . . ?
H44B C44 H44C 109.5 . . ?
C41 C43 H43A 109.4 . . ?
C41 C43 H43B 109.5 . . ?
C41 C43 H43C 109.5 . . ?
H43A C43 H43B 109.5 . . ?
H43A C43 H43C 109.5 . . ?
H43B C43 H43C 109.5 . . ?

loop_
_geom_bond_atom_site_label_1
_geom_bond_atom_site_label_2
_geom_bond_distance
_geom_bond_site_symmetry_2
_geom_bond_publ_flag
Dy1 Co3 3.4532(15) . ?
Dy1 Co2 3.384(2) . ?
Dy1 Co1 3.439(2) . ?
Dy1 Co4 3.251(3) . ?
Dy1 O16 2.415(9) . ?
Dy1 O2 2.440(9) . ?
Dy1 O17 2.370(11) . ?
Dy1 O4 2.282(11) . ?
Dy1 O8 2.344(13) . ?
Dy1 O18 2.422(12) . ?
Dy1 O6 2.307(12) . ?
Dy1 O9 2.355(12) . ?
Dy1 H17 2.52(4) . ?
Dy2 Co4 3.052(3) . ?
Dy2 Co4 3.052(3) 2_655 ?
Dy2 O18 2.449(13) 2_655 ?
Dy2 O18 2.449(13) . ?
Dy2 O19 2.333(14) . ?
Dy2 O19 2.333(14) 2_655 ?
Dy2 O3 2.423(15) 2_655 ?
Dy2 O3 2.423(15) . ?
Dy2 O11 2.25(3) 2_655 ?
Dy2 O11 2.25(3) . ?
Dy2 H18 2.41(14) . ?
Co3 Dy1 3.4532(15) 2_655 ?
Co3 Co2 2.951(2) 2_655 ?
Co3 Co2 2.951(2) . ?
Co3 O15 2.025(10) 2_655 ?
Co3 O15 2.025(10) . ?
Co3 O16 1.963(10) 2_655 ?
Co3 O16 1.963(10) . ?
Co3 O17 1.991(10) . ?
Co3 O17 1.991(10) 2_655 ?
Co2 O1 1.878(9) . ?
Co2 O15 1.901(10) . ?
Co2 O16 1.937(9) . ?
Co2 O2 1.911(9) . ?
Co2 O7 1.926(10) . ?
Co2 N1 1.870(12) . ?
Co1 O15 2.107(9) . ?
Co1 O2 2.207(10) . ?
Co1 O5 2.029(10) . ?
Co1 O14 2.100(11) . ?
Co1 O17 2.035(10) . ?
Co1 O13 2.232(11) . ?
Co1 C20 2.509(17) . ?
Co4 O4 1.888(12) . ?
Co4 O18 1.912(12) . ?
Co4 O19 1.891(11) . ?
Co4 O10 1.876(12) . ?
Co4 O3 1.881(15) . ?
Co4 N2 1.855(17) . ?
O1 C2 1.302(18) . ?
O15 H15 0.80(2) . ?
O16 H16 0.81(2) . ?
O2 C9 1.430(16) . ?
O5 C15 1.247(19) . ?
O14 C20 1.246(18) . ?
O17 H17 0.80(2) . ?
O13 C20 1.270(18) . ?
O4 C33 1.37(2) . ?
O7 C10 1.283(19) . ?
O8 C10 1.202(19) . ?
O18 H18 0.81(2) . ?
N1 C7 1.276(18) . ?
N1 C8 1.449(18) . ?
O19 H19 0.80(2) . ?
O6 C15 1.249(19) . ?
O9 C34 1.25(2) . ?
O10 C34 1.27(2) . ?
O3 C25 1.32(2) . ?
C20 C21 1.50(3) . ?
C7 H7 0.9300 . ?
C7 C1 1.43(2) . ?
C2 C1 1.43(2) . ?
C2 C3 1.39(2) . ?
C10 C11 1.56(3) . ?
C9 H9A 0.9700 . ?
C9 H9B 0.9700 . ?
C9 C8 1.51(2) . ?
C15 C16 1.51(2) . ?
C8 H8A 0.9700 . ?
C8 H8B 0.9700 . ?
N2 C31 1.35(2) . ?
N2 C32 1.45(2) . ?
C1 C6 1.38(3) . ?
C16 C17 1.53(3) . ?
C16 C18 1.45(3) . ?
C16 C19 1.55(3) . ?
C34 C35 1.51(3) . ?
C3 H3 0.9300 . ?
C3 C4 1.42(3) . ?
C31 H31 0.9300 . ?
C31 C26 1.43(3) . ?
C6 H6 0.9300 . ?
C6 C5 1.37(3) . ?
C26 C25 1.32(3) . ?
C26 C27 1.48(3) . ?
C21 C22 1.47(3) . ?
C21 C23 1.56(3) . ?
C21 C24A 1.49(3) . ?
C21 C24B 1.49(4) . ?
C25 C30 1.38(3) . ?
C32 H32A 0.9700 . ?
C32 H32B 0.9700 . ?
C32 C33 1.50(3) . ?
C11 C14 1.43(3) . ?
C11 C13A 1.57(3) . ?
C11 C13B 1.57(4) . ?
C11 C12 1.48(3) . ?
C35 C37A 1.50(3) . ?
C35 C37B 1.50(4) . ?
C35 C36A 1.52(3) . ?
C35 C36B 1.53(4) . ?
C35 C38 1.52(4) . ?
C33 H33A 0.9700 . ?
C33 H33B 0.9700 . ?
C17 H17A 0.9600 . ?
C17 H17B 0.9600 . ?
C17 H17C 0.9600 . ?
C27 H27 0.9300 . ?
C27 C28 1.38(3) . ?
C4 H4 0.9300 . ?
C4 C5 1.37(3) . ?
C18 H18A 0.9600 . ?
C18 H18B 0.9600 . ?
C18 H18C 0.9600 . ?
O11 C40 1.17(2) . ?
C5 H5 0.9300 . ?
C28 H28 0.9300 . ?
C28 C29 1.30(3) . ?
C19 H19A 0.9600 . ?
C19 H19B 0.9600 . ?
C19 H19C 0.9600 . ?
C30 H30 0.9300 . ?
C30 C29 1.43(4) . ?
C14 H14A 0.9600 . ?
C14 H14B 0.9600 . ?
C14 H14C 0.9600 . ?
C29 H29 0.9300 . ?
C22 H22A 0.9600 . ?
C22 H22B 0.9600 . ?
C22 H22C 0.9600 . ?
C40 O12 1.20(2) . ?
C40 C41 1.498(18) . ?
C23 H23A 0.9600 . ?
C23 H23B 0.9600 . ?
C23 H23C 0.9600 . ?
C37A H37A 0.9600 . ?
C37A H37B 0.9600 . ?
C37A H37C 0.9600 . ?
C13A H13A 0.9600 . ?
C13A H13B 0.9600 . ?
C13A H13C 0.9600 . ?
C37B H37E 0.9600 . ?
C37B H37F 0.9600 . ?
C37B H37G 0.9600 . ?
C13B H13D 0.9600 . ?
C13B H13E 0.9600 . ?
C13B H13F 0.9600 . ?
C24A H24A 0.9600 . ?
C24A H24B 0.9600 . ?
C24A H24C 0.9600 . ?
C36A H36A 0.9600 . ?
C36A H36B 0.9600 . ?
C36A H36C 0.9600 . ?
C24B H24D 0.9600 . ?
C24B H24E 0.9600 . ?
C24B H24F 0.9600 . ?
C36B H36D 0.9600 . ?
C36B H36E 0.9600 . ?
C36B H36F 0.9600 . ?
C38 H37D 0.9628 . ?
C38 H38A 0.9628 . ?
C38 H38B 0.9627 . ?
C42 H42A 0.9600 . ?
C42 H42B 0.9600 . ?
C42 H42C 0.9600 . ?
C42 C41 1.496(18) . ?
C12 H12A 0.9600 . ?
C12 H12B 0.9600 . ?
C12 H12C 0.9600 . ?
C41 C44 1.513(19) . ?
C41 C43 1.510(19) . ?
C44 H44A 0.9600 . ?
C44 H44B 0.9600 . ?
C44 H44C 0.9600 . ?
C43 H43A 0.9600 . ?
C43 H43B 0.9600 . ?
C43 H43C 0.9600 . ?

loop_
_smtbx_masks_void_nr
_smtbx_masks_void_average_x
_smtbx_masks_void_average_y
_smtbx_masks_void_average_z
_smtbx_masks_void_volume
_smtbx_masks_void_count_electrons
_smtbx_masks_void_content
1 0.000 0.500 -0.067 1345.6 31.7 ?
2 0.500 0.000 -0.858 1345.6 31.7 ?
